data_4503470
loop_
_publ_author_name
'Hu, Sheng'
'Zou, Hua-Hong'
'Zeng, Ming-Hua'
'Wang, Qiang-Xin'
'Liang, Hong'

_publ_section_title
;
 Molecular Packing Variation of Crimpled 2D Layers and 3D Uncommon 65.8
 Topology: Effect of Ligand on the Construction of
 Metal&#x2212;Quinoline-6-carboxylate Polymers
;
_journal_issue 7
_journal_name_full 'Crystal Growth &amp; Design'
_journal_page_first 2346
_journal_paper_doi 10.1021/cg701153z
_journal_volume 8
_journal_year 2008
_chemical_formula_sum 'C40 H24 Co2 N4 O8'
_chemical_formula_weight 806.49
_chemical_name_systematic
; 
 ? 
;
_space_group_IT_number 14
_symmetry_space_group_name_Hall '-P 2ybc'
_symmetry_space_group_name_H-M 'P 1 21/c 1'
_atom_sites_solution_hydrogens geom
_atom_sites_solution_primary direct
_atom_sites_solution_secondary difmap
_audit_creation_method SHELXL-97
_cell_angle_alpha 90.00
_cell_angle_beta 94.7500(10)
_cell_angle_gamma 90.00
_cell_formula_units_Z 4
_cell_length_a 9.4854(7)
_cell_length_b 14.1581(9)
_cell_length_c 24.8278(17)
_cell_measurement_temperature 293(2)
_cell_volume 3322.8(4)
_computing_structure_refinement 'SHELXL-97 (Sheldrick, 1997)'
_computing_structure_solution 'SHELXS-97 (Sheldrick, 1990)'
_diffrn_ambient_temperature 293(2)
_diffrn_measured_fraction_theta_full 0.973
_diffrn_measured_fraction_theta_max 0.973
_diffrn_radiation_monochromator graphite
_diffrn_radiation_source 'fine-focus sealed tube'
_diffrn_radiation_type MoK\a
_diffrn_radiation_wavelength 0.71073
_diffrn_reflns_av_R_equivalents 0.0193
_diffrn_reflns_av_sigmaI/netI 0.0382
_diffrn_reflns_limit_h_max 11
_diffrn_reflns_limit_h_min -11
_diffrn_reflns_limit_k_max 11
_diffrn_reflns_limit_k_min -17
_diffrn_reflns_limit_l_max 30
_diffrn_reflns_limit_l_min -16
_diffrn_reflns_number 11031
_diffrn_reflns_theta_full 26.00
_diffrn_reflns_theta_max 26.00
_diffrn_reflns_theta_min 2.19
_exptl_absorpt_coefficient_mu 1.063
_exptl_absorpt_correction_T_max 0.8741
_exptl_absorpt_correction_T_min 0.7550
_exptl_crystal_density_diffrn 1.612
_exptl_crystal_density_method 'not measured'
_exptl_crystal_F_000 1640
_exptl_crystal_size_max 0.28
_exptl_crystal_size_mid 0.15
_exptl_crystal_size_min 0.13
_refine_diff_density_max 0.789
_refine_diff_density_min -0.384
_refine_diff_density_rms 0.077
_refine_ls_extinction_method none
_refine_ls_goodness_of_fit_ref 1.030
_refine_ls_hydrogen_treatment mixed
_refine_ls_matrix_type full
_refine_ls_number_parameters 487
_refine_ls_number_reflns 6357
_refine_ls_number_restraints 0
_refine_ls_restrained_S_all 1.030
_refine_ls_R_factor_all 0.0614
_refine_ls_R_factor_gt 0.0496
_refine_ls_shift/su_max 0.000
_refine_ls_shift/su_mean 0.000
_refine_ls_structure_factor_coef Fsqd
_refine_ls_weighting_details 'calc w=1/[\s^2^(Fo^2^)+(0.0518P)^2^+5.1062P] where P=(Fo^2^+2Fc^2^)/3'
_refine_ls_weighting_scheme calc
_refine_ls_wR_factor_gt 0.1197
_refine_ls_wR_factor_ref 0.1273
_reflns_number_gt 5235
_reflns_number_total 6357
_reflns_threshold_expression >2sigma(I)
_cod_data_source_file cg701153z-file003.cif
_cod_data_source_block co
_cod_database_code 4503470

loop_
_symmetry_equiv_pos_as_xyz
'x, y, z'
'-x, y+1/2, -z+1/2'
'-x, -y, -z'
'x, -y-1/2, z-1/2'

loop_
_atom_site_label
_atom_site_type_symbol
_atom_site_fract_x
_atom_site_fract_y
_atom_site_fract_z
_atom_site_U_iso_or_equiv
_atom_site_adp_type
_atom_site_occupancy
_atom_site_symmetry_multiplicity
_atom_site_calc_flag
_atom_site_refinement_flags
Co1 Co 0.40792(4) -0.01377(3) 0.380094(18) 0.03270(14) Uani 1 1 d .
Co2 Co 0.42732(4) 0.31252(3) 0.337430(19) 0.03392(14) Uani 1 1 d .
O1 O -0.3599(3) -0.0061(2) 0.41708(11) 0.0510(7) Uani 1 1 d .
O2 O -0.4338(2) -0.01558(19) 0.33172(10) 0.0458(6) Uani 1 1 d .
O3 O -0.3437(3) 0.3152(2) 0.37267(11) 0.0519(7) Uani 1 1 d .
O4 O -0.4149(2) 0.27080(19) 0.29060(10) 0.0445(6) Uani 1 1 d .
O5 O 0.3950(3) 0.20001(18) 0.38469(11) 0.0513(7) Uani 1 1 d .
O6 O 0.3469(3) 0.07735(17) 0.43320(10) 0.0447(6) Uani 1 1 d .
O7 O 0.3709(3) -0.57608(18) 0.38195(11) 0.0501(7) Uani 1 1 d .
O8 O 0.4454(3) -0.52702(19) 0.30573(12) 0.0557(7) Uani 1 1 d .
N1 N 0.2402(3) -0.0078(2) 0.32056(12) 0.0361(6) Uani 1 1 d .
N2 N 0.2571(3) 0.2894(2) 0.27943(12) 0.0354(6) Uani 1 1 d .
N3 N 0.0160(5) 0.3679(4) 0.56812(19) 0.0897(14) Uani 1 1 d .
N4 N 0.3793(3) -0.13308(19) 0.42672(11) 0.0348(6) Uani 1 1 d .
C1 C -0.1529(3) 0.0061(2) 0.30204(14) 0.0367(8) Uani 1 1 d .
H1 H -0.2252 0.0135 0.2747 0.044 Uiso 1 1 calc R
C2 C -0.1845(3) -0.0048(3) 0.35426(14) 0.0379(8) Uani 1 1 d .
C3 C -0.0751(4) -0.0159(3) 0.39553(15) 0.0465(9) Uani 1 1 d .
H3 H -0.0975 -0.0221 0.4311 0.056 Uiso 1 1 calc R
C4 C 0.0626(4) -0.0178(3) 0.38449(15) 0.0466(9) Uani 1 1 d .
H4 H 0.1331 -0.0267 0.4123 0.056 Uiso 1 1 calc R
C5 C 0.2716(4) 0.0022(3) 0.26990(15) 0.0408(8) Uani 1 1 d .
H5 H 0.3663 0.0003 0.2627 0.049 Uiso 1 1 calc R
C6 C 0.1700(4) 0.0153(3) 0.22687(15) 0.0456(9) Uani 1 1 d .
H6 H 0.1972 0.0225 0.1920 0.055 Uiso 1 1 calc R
C7 C 0.0310(4) 0.0177(3) 0.23603(15) 0.0420(8) Uani 1 1 d .
H7 H -0.0375 0.0268 0.2075 0.050 Uiso 1 1 calc R
C8 C -0.0092(3) 0.0062(2) 0.28939(14) 0.0350(7) Uani 1 1 d .
C9 C 0.0992(3) -0.0063(2) 0.33093(14) 0.0357(7) Uani 1 1 d .
C10 C -0.3346(3) -0.0088(2) 0.36883(15) 0.0373(8) Uani 1 1 d .
C11 C -0.1332(3) 0.2644(2) 0.26185(14) 0.0377(8) Uani 1 1 d .
H11 H -0.2052 0.2528 0.2349 0.045 Uiso 1 1 calc R
C12 C -0.1664(3) 0.2796(3) 0.31360(14) 0.0369(8) Uani 1 1 d .
C13 C -0.0574(4) 0.2942(3) 0.35483(15) 0.0436(9) Uani 1 1 d .
H13 H -0.0799 0.3021 0.3903 0.052 Uiso 1 1 calc R
C14 C 0.0812(4) 0.2970(3) 0.34333(14) 0.0412(8) Uani 1 1 d .
H14 H 0.1520 0.3079 0.3708 0.049 Uiso 1 1 calc R
C15 C 0.2870(4) 0.2790(3) 0.22871(15) 0.0425(8) Uani 1 1 d .
H15 H 0.3811 0.2843 0.2212 0.051 Uiso 1 1 calc R
C16 C 0.1868(4) 0.2607(3) 0.18577(15) 0.0459(9) Uani 1 1 d .
H16 H 0.2146 0.2534 0.1510 0.055 Uiso 1 1 calc R
C17 C 0.0483(4) 0.2536(3) 0.19512(15) 0.0423(8) Uani 1 1 d .
H17 H -0.0198 0.2407 0.1669 0.051 Uiso 1 1 calc R
C18 C 0.0091(3) 0.2660(2) 0.24844(14) 0.0340(7) Uani 1 1 d .
C19 C 0.1168(3) 0.2834(2) 0.29002(14) 0.0337(7) Uani 1 1 d .
C20 C -0.3167(4) 0.2880(3) 0.32663(15) 0.0400(8) Uani 1 1 d .
C21 C 0.3048(5) 0.3057(3) 0.48102(19) 0.0649(12) Uani 1 1 d .
H21 H 0.3850 0.3328 0.4683 0.078 Uiso 1 1 calc R
C22 C 0.2678(5) 0.2210(3) 0.46516(18) 0.0598(11) Uani 1 1 d .
C23 C 0.1457(6) 0.1812(4) 0.4855(2) 0.0814(16) Uani 1 1 d .
H23 H 0.1207 0.1197 0.4757 0.098 Uiso 1 1 calc R
C24 C 0.0637(6) 0.2285(4) 0.5186(2) 0.0878(17) Uani 1 1 d .
H24 H -0.0184 0.2019 0.5300 0.105 Uiso 1 1 calc R
C25 C 0.1073(6) 0.3185(4) 0.53494(19) 0.0706(13) Uani 1 1 d .
C26 C 0.0632(7) 0.4550(4) 0.5859(2) 0.0837(17) Uani 1 1 d .
H26 H 0.0099 0.4898 0.6087 0.100 Uiso 1 1 calc R
C27 C 0.1919(8) 0.4931(4) 0.5700(2) 0.098(2) Uani 1 1 d .
H27 H 0.2206 0.5526 0.5824 0.118 Uiso 1 1 calc R
C28 C 0.2676(7) 0.4491(4) 0.5399(2) 0.0858(16) Uani 1 1 d .
H28 H 0.3532 0.4748 0.5313 0.103 Uiso 1 1 calc R
C29 C 0.2234(6) 0.3598(3) 0.51854(18) 0.0687(13) Uani 1 1 d .
C30 C 0.3453(4) 0.1648(3) 0.42444(14) 0.0384(8) Uani 1 1 d .
C31 C 0.3515(4) -0.3930(3) 0.42094(15) 0.0445(9) Uani 1 1 d .
H31 H 0.3282 -0.4434 0.4425 0.053 Uiso 1 1 calc R
C32 C 0.3882(4) -0.4104(2) 0.36978(14) 0.0371(8) Uani 1 1 d .
C33 C 0.4163(4) -0.3338(2) 0.33623(14) 0.0390(8) Uani 1 1 d .
H33 H 0.4393 -0.3453 0.3011 0.047 Uiso 1 1 calc R
C34 C 0.4104(4) -0.2433(2) 0.35429(14) 0.0368(8) Uani 1 1 d .
H34 H 0.4276 -0.1934 0.3313 0.044 Uiso 1 1 calc R
C35 C 0.3563(4) -0.1188(3) 0.47783(14) 0.0405(8) Uani 1 1 d .
H35 H 0.3607 -0.0572 0.4908 0.049 Uiso 1 1 calc R
C36 C 0.3259(4) -0.1900(3) 0.51329(15) 0.0485(9) Uani 1 1 d .
H36 H 0.3102 -0.1762 0.5489 0.058 Uiso 1 1 calc R
C37 C 0.3194(5) -0.2809(3) 0.49497(15) 0.0509(10) Uani 1 1 d .
H37 H 0.2960 -0.3295 0.5178 0.061 Uiso 1 1 calc R
C38 C 0.3482(4) -0.3008(2) 0.44164(14) 0.0400(8) Uani 1 1 d .
C39 C 0.3781(3) -0.2246(2) 0.40795(13) 0.0320(7) Uani 1 1 d .
C40 C 0.4015(4) -0.5101(3) 0.35029(15) 0.0410(8) Uani 1 1 d .

loop_
_atom_site_aniso_label
_atom_site_aniso_U_11
_atom_site_aniso_U_22
_atom_site_aniso_U_33
_atom_site_aniso_U_23
_atom_site_aniso_U_13
_atom_site_aniso_U_12
Co1 0.0270(2) 0.0361(3) 0.0358(3) 0.00123(19) 0.00740(18) 0.00057(17)
Co2 0.0275(2) 0.0357(3) 0.0395(3) -0.0018(2) 0.00879(19) -0.00013(18)
O1 0.0362(13) 0.0765(19) 0.0416(15) -0.0111(13) 0.0118(11) -0.0025(13)
O2 0.0260(12) 0.0702(18) 0.0416(14) 0.0006(13) 0.0059(11) -0.0020(11)
O3 0.0330(13) 0.081(2) 0.0435(15) -0.0067(14) 0.0112(11) 0.0014(13)
O4 0.0259(12) 0.0614(17) 0.0466(15) -0.0080(13) 0.0048(11) 0.0016(11)
O5 0.0472(15) 0.0441(16) 0.0651(18) 0.0141(13) 0.0190(14) 0.0038(12)
O6 0.0522(15) 0.0330(14) 0.0511(16) 0.0016(11) 0.0171(12) 0.0074(11)
O7 0.0693(18) 0.0325(14) 0.0506(16) -0.0010(12) 0.0171(13) 0.0001(12)
O8 0.0731(19) 0.0457(16) 0.0512(17) -0.0102(13) 0.0219(14) -0.0017(14)
N1 0.0275(13) 0.0440(17) 0.0376(16) 0.0042(13) 0.0076(12) -0.0001(12)
N2 0.0263(13) 0.0388(16) 0.0417(16) -0.0015(13) 0.0070(12) 0.0010(11)
N3 0.091(3) 0.102(4) 0.080(3) -0.013(3) 0.028(3) 0.019(3)
N4 0.0352(15) 0.0336(15) 0.0358(16) 0.0002(12) 0.0041(12) 0.0005(11)
C1 0.0289(16) 0.041(2) 0.040(2) -0.0009(15) 0.0021(14) 0.0012(14)
C2 0.0308(17) 0.043(2) 0.041(2) -0.0014(16) 0.0069(15) 0.0000(14)
C3 0.0350(19) 0.070(3) 0.036(2) 0.0033(18) 0.0076(15) -0.0022(17)
C4 0.0277(17) 0.078(3) 0.0348(19) 0.0071(18) 0.0035(15) 0.0017(17)
C5 0.0327(17) 0.049(2) 0.042(2) 0.0027(16) 0.0109(15) 0.0012(15)
C6 0.045(2) 0.058(2) 0.035(2) 0.0052(17) 0.0113(16) 0.0028(17)
C7 0.0377(19) 0.051(2) 0.037(2) 0.0033(16) 0.0016(15) 0.0018(16)
C8 0.0307(17) 0.0364(19) 0.0383(19) 0.0008(15) 0.0056(14) 0.0005(13)
C9 0.0313(17) 0.0373(19) 0.0393(19) 0.0006(15) 0.0077(14) -0.0009(13)
C10 0.0293(17) 0.0383(19) 0.045(2) -0.0040(16) 0.0084(15) -0.0003(14)
C11 0.0288(16) 0.041(2) 0.042(2) -0.0021(16) 0.0014(14) 0.0005(14)
C12 0.0262(16) 0.043(2) 0.042(2) 0.0011(16) 0.0065(14) 0.0018(14)
C13 0.0345(18) 0.064(3) 0.0330(18) -0.0005(17) 0.0085(15) 0.0057(16)
C14 0.0290(17) 0.059(2) 0.0351(19) -0.0032(17) 0.0022(14) 0.0042(15)
C15 0.0311(17) 0.050(2) 0.048(2) 0.0013(17) 0.0133(16) 0.0009(15)
C16 0.046(2) 0.058(2) 0.036(2) -0.0046(17) 0.0142(16) 0.0005(17)
C17 0.0393(19) 0.051(2) 0.0362(19) -0.0074(17) 0.0029(15) -0.0006(16)
C18 0.0311(16) 0.0329(18) 0.0385(19) 0.0000(14) 0.0049(14) -0.0008(13)
C19 0.0275(16) 0.0337(17) 0.0407(19) 0.0021(14) 0.0079(14) 0.0020(13)
C20 0.0315(18) 0.042(2) 0.047(2) 0.0030(16) 0.0100(16) 0.0015(15)
C21 0.065(3) 0.071(3) 0.060(3) 0.007(2) 0.007(2) -0.002(2)
C22 0.085(3) 0.040(2) 0.053(3) -0.0017(19) -0.002(2) 0.017(2)
C23 0.080(3) 0.088(4) 0.082(4) -0.007(3) 0.043(3) 0.013(3)
C24 0.079(4) 0.083(4) 0.107(5) -0.012(3) 0.037(3) -0.004(3)
C25 0.083(3) 0.076(3) 0.054(3) -0.010(2) 0.016(2) -0.013(3)
C26 0.109(5) 0.070(4) 0.076(4) -0.016(3) 0.036(3) 0.012(3)
C27 0.172(7) 0.084(4) 0.040(3) -0.014(3) 0.018(3) 0.046(4)
C28 0.108(4) 0.077(4) 0.074(4) 0.005(3) 0.014(3) 0.001(3)
C29 0.096(4) 0.062(3) 0.050(3) -0.005(2) 0.018(2) -0.014(3)
C30 0.0345(18) 0.039(2) 0.041(2) -0.0026(16) -0.0010(15) 0.0040(14)
C31 0.060(2) 0.033(2) 0.042(2) 0.0057(16) 0.0148(18) 0.0016(16)
C32 0.0386(18) 0.0342(18) 0.0391(19) -0.0023(15) 0.0068(15) 0.0018(14)
C33 0.046(2) 0.039(2) 0.0336(18) -0.0004(15) 0.0095(15) 0.0024(15)
C34 0.0415(19) 0.0355(19) 0.0343(18) 0.0049(15) 0.0083(14) -0.0002(14)
C35 0.051(2) 0.0353(19) 0.0351(19) -0.0023(15) 0.0047(16) 0.0024(15)
C36 0.071(3) 0.045(2) 0.0310(19) -0.0019(16) 0.0123(18) 0.0041(19)
C37 0.077(3) 0.039(2) 0.038(2) 0.0035(17) 0.0161(19) -0.0012(19)
C38 0.049(2) 0.038(2) 0.0346(19) 0.0002(15) 0.0108(16) -0.0008(15)
C39 0.0305(16) 0.0324(18) 0.0331(17) 0.0006(14) 0.0023(13) -0.0002(13)
C40 0.0412(19) 0.037(2) 0.045(2) -0.0024(16) 0.0036(16) 0.0012(15)

loop_
_atom_type_symbol
_atom_type_description
_atom_type_scat_dispersion_real
_atom_type_scat_dispersion_imag
_atom_type_scat_source
C C 0.0033 0.0016 'International Tables Vol C Tables 4.2.6.8 and 6.1.1.4'
H H 0.0000 0.0000 'International Tables Vol C Tables 4.2.6.8 and 6.1.1.4'
N N 0.0061 0.0033 'International Tables Vol C Tables 4.2.6.8 and 6.1.1.4'
O O 0.0106 0.0060 'International Tables Vol C Tables 4.2.6.8 and 6.1.1.4'
Co Co 0.3494 0.9721 'International Tables Vol C Tables 4.2.6.8 and 6.1.1.4'

loop_
_geom_angle_atom_site_label_1
_geom_angle_atom_site_label_2
_geom_angle_atom_site_label_3
_geom_angle
_geom_angle_site_symmetry_1
_geom_angle_site_symmetry_3
O6 Co1 O2 133.54(11) . 1_655
O6 Co1 N4 95.77(10) . .
O2 Co1 N4 117.61(11) 1_655 .
O6 Co1 N1 101.51(11) . .
O2 Co1 N1 98.15(10) 1_655 .
N4 Co1 N1 107.51(11) . .
O6 Co1 O1 91.51(10) . 1_655
O2 Co1 O1 60.15(10) 1_655 1_655
N4 Co1 O1 88.92(10) . 1_655
N1 Co1 O1 157.64(10) . 1_655
O6 Co1 C10 113.83(11) . 1_655
O2 Co1 C10 30.43(11) 1_655 1_655
N4 Co1 C10 105.12(11) . 1_655
N1 Co1 C10 128.33(11) . 1_655
O1 Co1 C10 29.73(10) 1_655 1_655
O5 Co2 O7 103.77(11) . 1_565
O5 Co2 O4 104.77(11) . 1_655
O7 Co2 O4 140.40(11) 1_565 1_655
O5 Co2 N2 97.51(11) . .
O7 Co2 N2 105.85(11) 1_565 .
O4 Co2 N2 97.00(10) 1_655 .
O5 Co2 O3 88.62(11) . 1_655
O7 Co2 O3 93.66(11) 1_565 1_655
O4 Co2 O3 60.38(9) 1_655 1_655
N2 Co2 O3 157.37(10) . 1_655
O5 Co2 C20 98.58(11) . 1_655
O7 Co2 C20 118.15(12) 1_565 1_655
O4 Co2 C20 30.35(11) 1_655 1_655
N2 Co2 C20 127.34(12) . 1_655
O3 Co2 C20 30.06(10) 1_655 1_655
C10 O1 Co1 82.5(2) . 1_455
C10 O2 Co1 96.4(2) . 1_455
C20 O3 Co2 84.5(2) . 1_455
C20 O4 Co2 94.2(2) . 1_455
C30 O5 Co2 150.6(3) . .
C30 O6 Co1 122.0(2) . .
C40 O7 Co2 98.7(2) . 1_545
C5 N1 C9 118.2(3) . .
C5 N1 Co1 117.4(2) . .
C9 N1 Co1 124.2(2) . .
C15 N2 C19 117.4(3) . .
C15 N2 Co2 117.2(2) . .
C19 N2 Co2 125.3(2) . .
C26 N3 C25 115.4(5) . .
C35 N4 C39 118.1(3) . .
C35 N4 Co1 116.8(2) . .
C39 N4 Co1 125.1(2) . .
C2 C1 C8 120.0(3) . .
C2 C1 H1 120.0 . .
C8 C1 H1 120.0 . .
C1 C2 C3 119.9(3) . .
C1 C2 C10 121.5(3) . .
C3 C2 C10 118.6(3) . .
C4 C3 C2 121.3(3) . .
C4 C3 H3 119.3 . .
C2 C3 H3 119.3 . .
C3 C4 C9 120.3(3) . .
C3 C4 H4 119.9 . .
C9 C4 H4 119.9 . .
N1 C5 C6 123.2(3) . .
N1 C5 H5 118.4 . .
C6 C5 H5 118.4 . .
C7 C6 C5 119.7(3) . .
C7 C6 H6 120.1 . .
C5 C6 H6 120.1 . .
C6 C7 C8 119.6(3) . .
C6 C7 H7 120.2 . .
C8 C7 H7 120.2 . .
C9 C8 C7 117.6(3) . .
C9 C8 C1 119.6(3) . .
C7 C8 C1 122.9(3) . .
N1 C9 C8 121.7(3) . .
N1 C9 C4 119.4(3) . .
C8 C9 C4 118.9(3) . .
O1 C10 O2 120.9(3) . .
O1 C10 C2 119.7(3) . .
O2 C10 C2 119.4(3) . .
O1 C10 Co1 67.78(18) . 1_455
O2 C10 Co1 53.15(16) . 1_455
C2 C10 Co1 172.5(3) . 1_455
C12 C11 C18 121.1(3) . .
C12 C11 H11 119.4 . .
C18 C11 H11 119.4 . .
C11 C12 C13 119.6(3) . .
C11 C12 C20 121.0(3) . .
C13 C12 C20 119.2(3) . .
C14 C13 C12 120.8(3) . .
C14 C13 H13 119.6 . .
C12 C13 H13 119.6 . .
C13 C14 C19 120.1(3) . .
C13 C14 H14 119.9 . .
C19 C14 H14 119.9 . .
N2 C15 C16 124.3(3) . .
N2 C15 H15 117.8 . .
C16 C15 H15 117.8 . .
C17 C16 C15 119.5(3) . .
C17 C16 H16 120.3 . .
C15 C16 H16 120.3 . .
C16 C17 C18 118.9(3) . .
C16 C17 H17 120.5 . .
C18 C17 H17 120.5 . .
C19 C18 C17 118.4(3) . .
C19 C18 C11 118.5(3) . .
C17 C18 C11 123.2(3) . .
N2 C19 C14 118.8(3) . .
N2 C19 C18 121.5(3) . .
C14 C19 C18 119.8(3) . .
O3 C20 O4 120.8(3) . .
O3 C20 C12 119.6(3) . .
O4 C20 C12 119.6(3) . .
O3 C20 Co2 65.40(18) . 1_455
O4 C20 Co2 55.47(16) . 1_455
C12 C20 Co2 172.9(3) . 1_455
C22 C21 C29 121.9(5) . .
C22 C21 H21 119.1 . .
C29 C21 H21 119.1 . .
C21 C22 C23 117.8(5) . .
C21 C22 C30 123.3(5) . .
C23 C22 C30 118.9(4) . .
C24 C23 C22 123.1(6) . .
C24 C23 H23 118.4 . .
C22 C23 H23 118.4 . .
C23 C24 C25 117.3(5) . .
C23 C24 H24 121.4 . .
C25 C24 H24 121.4 . .
C29 C25 C24 122.9(5) . .
C29 C25 N3 121.0(5) . .
C24 C25 N3 115.9(5) . .
N3 C26 C27 121.1(5) . .
N3 C26 H26 119.4 . .
C27 C26 H26 119.4 . .
C28 C27 C26 121.9(7) . .
C28 C27 H27 119.0 . .
C26 C27 H27 119.0 . .
C27 C28 C29 120.1(7) . .
C27 C28 H28 119.9 . .
C29 C28 H28 119.9 . .
C25 C29 C28 120.0(5) . .
C25 C29 C21 116.9(5) . .
C28 C29 C21 123.0(5) . .
O5 C30 O6 122.4(3) . .
O5 C30 C22 123.9(3) . .
O6 C30 C22 113.5(3) . .
C32 C31 C38 121.5(3) . .
C32 C31 H31 119.2 . .
C38 C31 H31 119.2 . .
C31 C32 C33 119.2(3) . .
C31 C32 C40 120.2(3) . .
C33 C32 C40 120.6(3) . .
C34 C33 C32 121.1(3) . .
C34 C33 H33 119.5 . .
C32 C33 H33 119.5 . .
C33 C34 C39 120.2(3) . .
C33 C34 H34 119.9 . .
C39 C34 H34 119.9 . .
N4 C35 C36 124.0(3) . .
N4 C35 H35 118.0 . .
C36 C35 H35 118.0 . .
C37 C36 C35 118.7(3) . .
C37 C36 H36 120.6 . .
C35 C36 H36 120.6 . .
C36 C37 C38 119.8(4) . .
C36 C37 H37 120.1 . .
C38 C37 H37 120.1 . .
C37 C38 C31 123.0(3) . .
C37 C38 C39 118.1(3) . .
C31 C38 C39 118.9(3) . .
N4 C39 C38 121.1(3) . .
N4 C39 C34 119.8(3) . .
C38 C39 C34 119.1(3) . .
O8 C40 O7 121.4(3) . .
O8 C40 C32 120.9(3) . .
O7 C40 C32 117.6(3) . .

loop_
_geom_bond_atom_site_label_1
_geom_bond_atom_site_label_2
_geom_bond_distance
_geom_bond_site_symmetry_2
Co1 O6 1.966(2) .
Co1 O2 1.999(2) 1_655
Co1 N4 2.078(3) .
Co1 N1 2.082(3) .
Co1 O1 2.318(3) 1_655
Co1 C10 2.482(3) 1_655
Co2 O5 2.017(3) .
Co2 O7 2.023(3) 1_565
Co2 O4 2.056(2) 1_655
Co2 N2 2.098(3) .
Co2 O3 2.274(3) 1_655
Co2 C20 2.489(3) 1_655
O1 C10 1.242(4) .
O1 Co1 2.318(3) 1_455
O2 C10 1.265(4) .
O2 Co1 1.999(2) 1_455
O3 C20 1.253(4) .
O3 Co2 2.274(3) 1_455
O4 C20 1.261(4) .
O4 Co2 2.056(2) 1_455
O5 C30 1.233(4) .
O6 C30 1.257(4) .
O7 C40 1.270(4) .
O7 Co2 2.023(3) 1_545
O8 C40 1.238(4) .
N1 C5 1.324(4) .
N1 C9 1.383(4) .
N2 C15 1.322(4) .
N2 C19 1.380(4) .
N3 C26 1.373(7) .
N3 C25 1.426(6) .
N4 C35 1.321(4) .
N4 C39 1.377(4) .
C1 C2 1.363(5) .
C1 C8 1.424(4) .
C1 H1 0.9300 .
C2 C3 1.406(5) .
C2 C10 1.499(4) .
C3 C4 1.357(5) .
C3 H3 0.9300 .
C4 C9 1.411(5) .
C4 H4 0.9300 .
C5 C6 1.391(5) .
C5 H5 0.9300 .
C6 C7 1.357(5) .
C6 H6 0.9300 .
C7 C8 1.418(5) .
C7 H7 0.9300 .
C8 C9 1.406(5) .
C10 Co1 2.482(3) 1_455
C11 C12 1.365(5) .
C11 C18 1.417(4) .
C11 H11 0.9300 .
C12 C13 1.409(5) .
C12 C20 1.492(4) .
C13 C14 1.368(5) .
C13 H13 0.9300 .
C14 C19 1.406(5) .
C14 H14 0.9300 .
C15 C16 1.392(5) .
C15 H15 0.9300 .
C16 C17 1.356(5) .
C16 H16 0.9300 .
C17 C18 1.415(5) .
C17 H17 0.9300 .
C18 C19 1.412(5) .
C20 Co2 2.489(3) 1_455
C21 C22 1.301(6) .
C21 C29 1.473(7) .
C21 H21 0.9300 .
C22 C23 1.419(7) .
C22 C30 1.522(5) .
C23 C24 1.355(7) .
C23 H23 0.9300 .
C24 C25 1.389(7) .
C24 H24 0.9300 .
C25 C29 1.339(7) .
C26 C27 1.420(9) .
C26 H26 0.9300 .
C27 C28 1.246(7) .
C27 H27 0.9300 .
C28 C29 1.421(7) .
C28 H28 0.9300 .
C31 C32 1.367(5) .
C31 C38 1.404(5) .
C31 H31 0.9300 .
C32 C33 1.405(5) .
C32 C40 1.501(5) .
C33 C34 1.361(5) .
C33 H33 0.9300 .
C34 C39 1.416(5) .
C34 H34 0.9300 .
C35 C36 1.384(5) .
C35 H35 0.9300 .
C36 C37 1.364(5) .
C36 H36 0.9300 .
C37 C38 1.403(5) .
C37 H37 0.9300 .
C38 C39 1.408(5) .

loop_
_geom_hbond_atom_site_label_D
_geom_hbond_atom_site_label_H
_geom_hbond_atom_site_label_A
_geom_hbond_distance_DH
_geom_hbond_distance_HA
_geom_hbond_distance_DA
_geom_hbond_angle_DHA
_geom_hbond_site_symmetry_A
C4 H4 O6 0.93 2.53 3.164(5) 126.1 .
C35 H35 O6 0.93 2.38 2.989(4) 123.0 .
C5 H5 O2 0.93 2.46 3.085(4) 124.8 1_655
C15 H15 O4 0.93 2.49 3.107(4) 124.0 1_655
C21 H21 O7 0.93 2.50 3.083(5) 121.2 1_565
C27 H27 O3 0.93 2.43 3.335(8) 165.2 3_566
C35 H35 O1 0.93 2.40 3.056(4) 127.5 ?
C5 H5 O8 0.93 2.59 3.426(4) 149.0 2_655

loop_
_geom_torsion_atom_site_label_1
_geom_torsion_atom_site_label_2
_geom_torsion_atom_site_label_3
_geom_torsion_atom_site_label_4
_geom_torsion
_geom_torsion_site_symmetry_1
_geom_torsion_site_symmetry_4
O7 Co2 O5 C30 12.7(5) 1_565 .
O4 Co2 O5 C30 164.9(5) 1_655 .
N2 Co2 O5 C30 -95.8(5) . .
O3 Co2 O5 C30 106.1(5) 1_655 .
C20 Co2 O5 C30 134.5(5) 1_655 .
O2 Co1 O6 C30 41.8(3) 1_655 .
N4 Co1 O6 C30 179.4(3) . .
N1 Co1 O6 C30 -71.3(3) . .
O1 Co1 O6 C30 90.4(3) 1_655 .
C10 Co1 O6 C30 70.1(3) 1_655 .
O6 Co1 N1 C5 131.5(3) . .
O2 Co1 N1 C5 -6.1(3) 1_655 .
N4 Co1 N1 C5 -128.6(3) . .
O1 Co1 N1 C5 7.1(5) 1_655 .
C10 Co1 N1 C5 -1.8(3) 1_655 .
O6 Co1 N1 C9 -43.2(3) . .
O2 Co1 N1 C9 179.1(3) 1_655 .
N4 Co1 N1 C9 56.7(3) . .
O1 Co1 N1 C9 -167.7(3) 1_655 .
C10 Co1 N1 C9 -176.6(2) 1_655 .
O5 Co2 N2 C15 -121.6(3) . .
O7 Co2 N2 C15 131.8(3) 1_565 .
O4 Co2 N2 C15 -15.6(3) 1_655 .
O3 Co2 N2 C15 -16.9(5) 1_655 .
C20 Co2 N2 C15 -14.7(3) 1_655 .
O5 Co2 N2 C19 57.8(3) . .
O7 Co2 N2 C19 -48.9(3) 1_565 .
O4 Co2 N2 C19 163.8(3) 1_655 .
O3 Co2 N2 C19 162.5(3) 1_655 .
C20 Co2 N2 C19 164.7(2) 1_655 .
O6 Co1 N4 C35 -11.2(3) . .
O2 Co1 N4 C35 135.3(2) 1_655 .
N1 Co1 N4 C35 -115.2(3) . .
O1 Co1 N4 C35 80.2(3) 1_655 .
C10 Co1 N4 C35 105.4(3) 1_655 .
O6 Co1 N4 C39 166.6(3) . .
O2 Co1 N4 C39 -46.8(3) 1_655 .
N1 Co1 N4 C39 62.6(3) . .
O1 Co1 N4 C39 -102.0(3) 1_655 .
C10 Co1 N4 C39 -76.8(3) 1_655 .
C8 C1 C2 C3 0.0(5) . .
C8 C1 C2 C10 -177.7(3) . .
C1 C2 C3 C4 -1.2(6) . .
C10 C2 C3 C4 176.6(4) . .
C2 C3 C4 C9 1.5(6) . .
C9 N1 C5 C6 0.9(5) . .
Co1 N1 C5 C6 -174.2(3) . .
N1 C5 C6 C7 -0.5(6) . .
C5 C6 C7 C8 -0.3(6) . .
C6 C7 C8 C9 0.7(5) . .
C6 C7 C8 C1 -178.8(3) . .
C2 C1 C8 C9 0.9(5) . .
C2 C1 C8 C7 -179.6(3) . .
C5 N1 C9 C8 -0.5(5) . .
Co1 N1 C9 C8 174.2(2) . .
C5 N1 C9 C4 179.4(3) . .
Co1 N1 C9 C4 -5.9(5) . .
C7 C8 C9 N1 -0.3(5) . .
C1 C8 C9 N1 179.3(3) . .
C7 C8 C9 C4 179.9(3) . .
C1 C8 C9 C4 -0.6(5) . .
C3 C4 C9 N1 179.5(4) . .
C3 C4 C9 C8 -0.6(6) . .
Co1 O1 C10 O2 -1.5(3) 1_455 .
Co1 O1 C10 C2 179.0(3) 1_455 .
Co1 O2 C10 O1 1.8(4) 1_455 .
Co1 O2 C10 C2 -178.7(3) 1_455 .
C1 C2 C10 O1 -170.4(3) . .
C3 C2 C10 O1 11.8(5) . .
C1 C2 C10 O2 10.0(5) . .
C3 C2 C10 O2 -167.7(3) . .
C1 C2 C10 Co1 2(2) . 1_455
C3 C2 C10 Co1 -175.6(17) . 1_455
C18 C11 C12 C13 -2.0(5) . .
C18 C11 C12 C20 173.4(3) . .
C11 C12 C13 C14 2.5(6) . .
C20 C12 C13 C14 -173.0(3) . .
C12 C13 C14 C19 -1.2(6) . .
C19 N2 C15 C16 -1.2(5) . .
Co2 N2 C15 C16 178.2(3) . .
N2 C15 C16 C17 0.7(6) . .
C15 C16 C17 C18 0.7(6) . .
C16 C17 C18 C19 -1.4(5) . .
C16 C17 C18 C11 176.9(4) . .
C12 C11 C18 C19 0.3(5) . .
C12 C11 C18 C17 -178.0(3) . .
C15 N2 C19 C14 -178.1(3) . .
Co2 N2 C19 C14 2.5(4) . .
C15 N2 C19 C18 0.5(5) . .
Co2 N2 C19 C18 -178.9(2) . .
C13 C14 C19 N2 178.1(3) . .
C13 C14 C19 C18 -0.5(5) . .
C17 C18 C19 N2 0.8(5) . .
C11 C18 C19 N2 -177.6(3) . .
C17 C18 C19 C14 179.4(3) . .
C11 C18 C19 C14 1.0(5) . .
Co2 O3 C20 O4 -3.2(3) 1_455 .
Co2 O3 C20 C12 174.3(3) 1_455 .
Co2 O4 C20 O3 3.6(4) 1_455 .
Co2 O4 C20 C12 -173.9(3) 1_455 .
C11 C12 C20 O3 -169.8(3) . .
C13 C12 C20 O3 5.7(5) . .
C11 C12 C20 O4 7.8(5) . .
C13 C12 C20 O4 -176.8(3) . .
C11 C12 C20 Co2 -37(2) . 1_455
C13 C12 C20 Co2 139(2) . 1_455
C29 C21 C22 C23 -0.4(7) . .
C29 C21 C22 C30 177.0(4) . .
C21 C22 C23 C24 2.7(8) . .
C30 C22 C23 C24 -174.8(5) . .
C22 C23 C24 C25 -3.2(9) . .
C23 C24 C25 C29 1.4(9) . .
C23 C24 C25 N3 177.7(5) . .
C26 N3 C25 C29 -6.2(8) . .
C26 N3 C25 C24 177.3(5) . .
C25 N3 C26 C27 2.2(8) . .
N3 C26 C27 C28 -0.6(10) . .
C26 C27 C28 C29 2.5(9) . .
C24 C25 C29 C28 -175.4(6) . .
N3 C25 C29 C28 8.4(8) . .
C24 C25 C29 C21 0.8(8) . .
N3 C25 C29 C21 -175.4(5) . .
C27 C28 C29 C25 -6.5(9) . .
C27 C28 C29 C21 177.5(5) . .
C22 C21 C29 C25 -1.2(8) . .
C22 C21 C29 C28 174.8(5) . .
Co2 O5 C30 O6 172.7(3) . .
Co2 O5 C30 C22 -2.9(8) . .
Co1 O6 C30 O5 -7.5(5) . .
Co1 O6 C30 C22 168.5(3) . .
C21 C22 C30 O5 -37.8(6) . .
C23 C22 C30 O5 139.6(4) . .
C21 C22 C30 O6 146.3(4) . .
C23 C22 C30 O6 -36.3(6) . .
C38 C31 C32 C33 -3.2(6) . .
C38 C31 C32 C40 175.3(3) . .
C31 C32 C33 C34 1.4(5) . .
C40 C32 C33 C34 -177.2(3) . .
C32 C33 C34 C39 1.2(5) . .
C39 N4 C35 C36 -2.4(5) . .
Co1 N4 C35 C36 175.5(3) . .
N4 C35 C36 C37 0.2(6) . .
C35 C36 C37 C38 2.2(6) . .
C36 C37 C38 C31 176.3(4) . .
C36 C37 C38 C39 -2.3(6) . .
C32 C31 C38 C37 -176.0(4) . .
C32 C31 C38 C39 2.5(6) . .
C35 N4 C39 C38 2.2(5) . .
Co1 N4 C39 C38 -175.5(2) . .
C35 N4 C39 C34 -176.4(3) . .
Co1 N4 C39 C34 5.8(4) . .
C37 C38 C39 N4 0.1(5) . .
C31 C38 C39 N4 -178.6(3) . .
C37 C38 C39 C34 178.7(3) . .
C31 C38 C39 C34 0.1(5) . .
C33 C34 C39 N4 176.8(3) . .
C33 C34 C39 C38 -1.9(5) . .
Co2 O7 C40 O8 2.9(4) 1_545 .
Co2 O7 C40 C32 -174.6(3) 1_545 .
C31 C32 C40 O8 -174.2(4) . .
C33 C32 C40 O8 4.3(6) . .
C31 C32 C40 O7 3.3(5) . .
C33 C32 C40 O7 -178.1(3) . .
